data_4118899
loop_
_publ_author_name
'Selvan Demir'
'Joseph M. Zadrozny'
'Michael Nippe'
'Jeffrey R. Long'

_publ_contact_author_address
;Department of Chemistry
University of California, Berkeley
USA
;
_publ_contact_author_email jrlong@chem.berkeley.edu
_publ_contact_author_name 'Jeffrey R. Long'
_publ_contact_author_phone 510-642-0860
_publ_section_title
;
 Exchange Coupling and Magnetic Blocking in Bipyrimidyl Radical-Bridged
 Dilanthanide Complexes
;
_journal_name_full 'Journal of the American Chemical Society'
_journal_page_first 18546
_journal_page_last 18549
_journal_paper_doi 10.1021/ja308945d
_journal_volume 134
_journal_year 2012
_chemical_formula_moiety 'C72 H86 B Dy2 N4'
_chemical_formula_sum 'C72 H86 B Dy2 N4'
_chemical_formula_weight 1343.26
_chemical_name_common {[(C5Me5)2Dy]2(bipym)}(BPh4)
_chemical_name_systematic
; 
 ? 
;
_space_group_IT_number 15
_symmetry_cell_setting monoclinic
_symmetry_space_group_name_Hall '-C 2yc'
_symmetry_space_group_name_H-M 'C 1 2/c 1'
_atom_sites_solution_hydrogens geom
_atom_sites_solution_primary direct
_atom_sites_solution_secondary difmap
_audit_creation_method SHELXL-97
_cell_angle_alpha 90.00
_cell_angle_beta 100.915(2)
_cell_angle_gamma 90.00
_cell_formula_units_Z 4
_cell_length_a 10.9915(4)
_cell_length_b 28.5352(10)
_cell_length_c 24.1672(7)
_cell_measurement_reflns_used 9771
_cell_measurement_temperature 100(2)
_cell_measurement_theta_max 25.3293
_cell_measurement_theta_min 2.2325
_cell_volume 7442.8(4)
_computing_cell_refinement 'Bruker APEX2 v. 2009.1'
_computing_data_collection 'Bruker APEX2 v. 2009.1'
_computing_data_reduction 'Bruker APEX2 v. 2009.1'
_computing_molecular_graphics DIAMOND
_computing_publication_material CIFTAB
_computing_structure_refinement 'SHELXL-97 (Sheldrick, 2008)'
_computing_structure_solution 'SHELXS-97 (Sheldrick, 2008)'
_diffrn_ambient_temperature 100(2)
_diffrn_detector_area_resol_mean 8.366
_diffrn_measured_fraction_theta_full 0.993
_diffrn_measured_fraction_theta_max 0.993
_diffrn_measurement_device_type 'Bruker APEX-II CCD'
_diffrn_measurement_method '\f and \w scans'
_diffrn_radiation_monochromator 'QUAZAR multilayer mirrors'
_diffrn_radiation_source 'microfocus sealed tube'
_diffrn_radiation_type MoK\a
_diffrn_radiation_wavelength 0.71073
_diffrn_reflns_av_R_equivalents 0.0439
_diffrn_reflns_av_sigmaI/netI 0.0345
_diffrn_reflns_limit_h_max 13
_diffrn_reflns_limit_h_min -13
_diffrn_reflns_limit_k_max 34
_diffrn_reflns_limit_k_min -34
_diffrn_reflns_limit_l_max 28
_diffrn_reflns_limit_l_min -28
_diffrn_reflns_number 54699
_diffrn_reflns_theta_full 25.37
_diffrn_reflns_theta_max 25.37
_diffrn_reflns_theta_min 1.67
_exptl_absorpt_coefficient_mu 2.030
_exptl_absorpt_correction_T_max 0.7927
_exptl_absorpt_correction_T_min 0.6870
_exptl_absorpt_correction_type multi-scan
_exptl_absorpt_process_details SADABS
_exptl_crystal_colour red
_exptl_crystal_density_diffrn 1.199
_exptl_crystal_description plate
_exptl_crystal_F_000 2732
_exptl_crystal_size_max 0.20
_exptl_crystal_size_mid 0.13
_exptl_crystal_size_min 0.12
_platon_squeeze_details
;
;
_refine_diff_density_max 1.532
_refine_diff_density_min -1.102
_refine_diff_density_rms 0.102
_refine_ls_extinction_method none
_refine_ls_goodness_of_fit_ref 1.084
_refine_ls_hydrogen_treatment constr
_refine_ls_matrix_type full
_refine_ls_number_parameters 405
_refine_ls_number_reflns 6795
_refine_ls_number_restraints 12
_refine_ls_restrained_S_all 1.083
_refine_ls_R_factor_all 0.0673
_refine_ls_R_factor_gt 0.0488
_refine_ls_shift/su_max 0.001
_refine_ls_shift/su_mean 0.000
_refine_ls_structure_factor_coef Fsqd
_refine_ls_weighting_details 'calc w=1/[\s^2^(Fo^2^)+(0.0180P)^2^+67.4717P] where P=(Fo^2^+2Fc^2^)/3'
_refine_ls_weighting_scheme calc
_refine_ls_wR_factor_gt 0.0923
_refine_ls_wR_factor_ref 0.0986
_reflns_number_gt 5183
_reflns_number_total 6795
_reflns_threshold_expression >2sigma(I)
_cod_data_source_file ja308945d_si_007.cif
_cod_data_source_block 3
_cod_database_code 4118899

loop_
_symmetry_equiv_pos_as_xyz
'x, y, z'
'-x, y, -z+1/2'
'x+1/2, y+1/2, z'
'-x+1/2, y+1/2, -z+1/2'
'-x, -y, -z'
'x, -y, z-1/2'
'-x+1/2, -y+1/2, -z'
'x+1/2, -y+1/2, z-1/2'

loop_
_atom_site_label
_atom_site_type_symbol
_atom_site_fract_x
_atom_site_fract_y
_atom_site_fract_z
_atom_site_U_iso_or_equiv
_atom_site_adp_type
_atom_site_occupancy
_atom_site_symmetry_multiplicity
_atom_site_calc_flag
_atom_site_refinement_flags
_atom_site_disorder_assembly
_atom_site_disorder_group
Dy1 Dy 0.70696(2) 0.564922(10) 0.574871(12) 0.04124(10) Uani 1 1 d . . .
N1 N 0.5506(4) 0.55959(15) 0.49035(18) 0.0360(10) Uani 1 1 d . . .
N2 N 0.5962(4) 0.49098(16) 0.56976(19) 0.0372(11) Uani 1 1 d . . .
C1 C 0.6829(6) 0.5908(2) 0.6763(3) 0.0533(9) Uani 1 1 d . A .
C2 C 0.7284(6) 0.6306(2) 0.6533(3) 0.0533(9) Uani 1 1 d . A .
C3 C 0.6398(6) 0.6471(2) 0.6092(3) 0.0533(9) Uani 1 1 d . A .
C4 C 0.5350(17) 0.6226(6) 0.5991(7) 0.0533(9) Uani 0.50 1 d P A 1
C4A C 0.5321(17) 0.6126(6) 0.6118(7) 0.0533(9) Uani 0.50 1 d P A 2
C5 C 0.5464(14) 0.5853(7) 0.6394(7) 0.0533(9) Uani 0.50 1 d P A 1
C5A C 0.5782(15) 0.5810(6) 0.6560(6) 0.0533(9) Uani 0.50 1 d P A 2
C6 C 0.7197(19) 0.5543(8) 0.7210(8) 0.075(4) Uani 0.50 1 d P A 1
H6A H 0.6521 0.5317 0.7197 0.113 Uiso 0.50 1 calc PR A 1
H6B H 0.7371 0.5693 0.7581 0.113 Uiso 0.50 1 calc PR A 1
H6C H 0.7941 0.5379 0.7144 0.113 Uiso 0.50 1 calc PR A 1
C6A C 0.7757(19) 0.5728(8) 0.7334(8) 0.075(4) Uani 0.50 1 d P A 2
H6AA H 0.7448 0.5431 0.7458 0.113 Uiso 0.50 1 calc PR A 2
H6AB H 0.7791 0.5963 0.7631 0.113 Uiso 0.50 1 calc PR A 2
H6AC H 0.8590 0.5680 0.7253 0.113 Uiso 0.50 1 calc PR A 2
C7 C 0.840(3) 0.6671(8) 0.6725(15) 0.067(6) Uani 0.50 1 d P A 1
H7A H 0.9079 0.6514 0.6979 0.101 Uiso 0.50 1 calc PR A 1
H7B H 0.8104 0.6936 0.6921 0.101 Uiso 0.50 1 calc PR A 1
H7C H 0.8698 0.6785 0.6392 0.101 Uiso 0.50 1 calc PR A 1
C7A C 0.850(3) 0.6457(8) 0.6861(15) 0.067(6) Uani 0.50 1 d P A 2
H7AA H 0.8370 0.6630 0.7196 0.101 Uiso 0.50 1 calc PR A 2
H7AB H 0.8914 0.6659 0.6627 0.101 Uiso 0.50 1 calc PR A 2
H7AC H 0.9012 0.6181 0.6978 0.101 Uiso 0.50 1 calc PR A 2
C8 C 0.665(5) 0.6962(11) 0.573(2) 0.087(6) Uani 0.50 1 d P A 1
H8A H 0.7013 0.6873 0.5403 0.131 Uiso 0.50 1 calc PR A 1
H8B H 0.7217 0.7171 0.5975 0.131 Uiso 0.50 1 calc PR A 1
H8C H 0.5859 0.7123 0.5597 0.131 Uiso 0.50 1 calc PR A 1
C8A C 0.635(5) 0.6835(10) 0.575(2) 0.087(6) Uani 0.50 1 d P A 2
H8AA H 0.6104 0.7114 0.5940 0.131 Uiso 0.50 1 calc PR A 2
H8AB H 0.5752 0.6775 0.5406 0.131 Uiso 0.50 1 calc PR A 2
H8AC H 0.7175 0.6886 0.5661 0.131 Uiso 0.50 1 calc PR A 2
C9 C 0.413(2) 0.6391(6) 0.5598(9) 0.068(5) Uani 0.50 1 d PU A 1
H9A H 0.3669 0.6597 0.5810 0.102 Uiso 0.50 1 calc PR A 1
H9B H 0.3620 0.6117 0.5464 0.102 Uiso 0.50 1 calc PR A 1
H9C H 0.4332 0.6561 0.5276 0.102 Uiso 0.50 1 calc PR A 1
C9A C 0.406(2) 0.6151(6) 0.5779(9) 0.068(5) Uani 0.50 1 d PU A 2
H9AA H 0.4098 0.6277 0.5404 0.102 Uiso 0.50 1 calc PR A 2
H9AB H 0.3551 0.6358 0.5965 0.102 Uiso 0.50 1 calc PR A 2
H9AC H 0.3694 0.5837 0.5740 0.102 Uiso 0.50 1 calc PR A 2
C10 C 0.4428(12) 0.5525(5) 0.6468(6) 0.054(2) Uiso 0.50 1 d P A 1
H10A H 0.3982 0.5424 0.6097 0.081 Uiso 0.50 1 calc PR A 1
H10B H 0.3855 0.5688 0.6667 0.081 Uiso 0.50 1 calc PR A 1
H10C H 0.4774 0.5251 0.6687 0.081 Uiso 0.50 1 calc PR A 1
C10A C 0.4965(12) 0.5435(5) 0.6758(6) 0.054(2) Uiso 0.50 1 d P A 2
H10D H 0.5491 0.5197 0.6978 0.081 Uiso 0.50 1 calc PR A 2
H10E H 0.4447 0.5287 0.6430 0.081 Uiso 0.50 1 calc PR A 2
H10F H 0.4434 0.5580 0.6993 0.081 Uiso 0.50 1 calc PR A 2
C21 C 0.4881(4) 0.51769(17) 0.4796(2) 0.0328(12) Uani 1 1 d . . .
C22 C 0.6152(5) 0.4560(2) 0.6073(3) 0.0433(14) Uani 1 1 d . . .
H22 H 0.6717 0.4612 0.6417 0.052 Uiso 1 1 calc R A .
C23 C 0.5578(5) 0.4131(2) 0.5992(3) 0.0430(14) Uani 1 1 d . . .
H23 H 0.5740 0.3889 0.6266 0.052 Uiso 1 1 calc R . .
C24 C 0.5247(5) 0.59303(19) 0.4509(3) 0.0421(14) Uani 1 1 d . . .
H24 H 0.5651 0.6224 0.4579 0.050 Uiso 1 1 calc R A .
C25 C 0.6231(5) 0.37526(18) 0.7533(2) 0.0363(13) Uani 1 1 d . . .
C26 C 0.6346(5) 0.4167(2) 0.7845(2) 0.0412(14) Uani 1 1 d . . .
H26 H 0.5701 0.4250 0.8039 0.049 Uiso 1 1 calc R . .
C27 C 0.7359(5) 0.44637(19) 0.7885(2) 0.0433(14) Uani 1 1 d . . .
H27 H 0.7381 0.4745 0.8096 0.052 Uiso 1 1 calc R . .
C28 C 0.8325(6) 0.4357(2) 0.7626(3) 0.0590(17) Uani 1 1 d . . .
H28 H 0.9040 0.4551 0.7674 0.071 Uiso 1 1 calc R . .
C29 C 0.8239(5) 0.3965(2) 0.7297(3) 0.0573(18) Uani 1 1 d . . .
H29 H 0.8872 0.3899 0.7089 0.069 Uiso 1 1 calc R . .
C30 C 0.7220(5) 0.3658(2) 0.7261(3) 0.0456(15) Uani 1 1 d . . .
H30 H 0.7205 0.3380 0.7045 0.055 Uiso 1 1 calc R . .
C31 C 0.4841(5) 0.30822(19) 0.6931(3) 0.0464(15) Uani 1 1 d . . .
C32 C 0.3960(6) 0.3163(2) 0.6444(3) 0.0516(16) Uani 1 1 d . . .
H32 H 0.3355 0.3400 0.6448 0.062 Uiso 1 1 calc R . .
C33 C 0.3939(8) 0.2907(2) 0.5952(3) 0.075(2) Uani 1 1 d . . .
H33 H 0.3321 0.2970 0.5629 0.090 Uiso 1 1 calc R . .
C34 C 0.4807(10) 0.2562(3) 0.5929(5) 0.093(3) Uani 1 1 d . . .
H34 H 0.4824 0.2400 0.5587 0.112 Uiso 1 1 calc R . .
C35 C 0.5649(9) 0.2456(3) 0.6413(5) 0.087(3) Uani 1 1 d . . .
H35 H 0.6226 0.2209 0.6408 0.104 Uiso 1 1 calc R . .
C36 C 0.5663(6) 0.2706(2) 0.6904(4) 0.068(2) Uani 1 1 d . . .
H36 H 0.6243 0.2623 0.7233 0.081 Uiso 1 1 calc R . .
C239 C 1.0449(11) 0.5742(8) 0.6481(6) 0.086(6) Uani 0.50 1 d P A 2
H23A H 1.1265 0.5602 0.6487 0.129 Uiso 0.50 1 calc PR A 2
H23B H 1.0125 0.5636 0.6811 0.129 Uiso 0.50 1 calc PR A 2
H23C H 1.0523 0.6085 0.6490 0.129 Uiso 0.50 1 calc PR A 2
C240 C 0.9906(17) 0.5189(10) 0.6447(7) 0.118(9) Uani 0.50 1 d P A 1
H24A H 1.0077 0.5454 0.6708 0.177 Uiso 0.50 1 calc PR A 1
H24B H 1.0685 0.5032 0.6419 0.177 Uiso 0.50 1 calc PR A 1
H24C H 0.9354 0.4967 0.6586 0.177 Uiso 0.50 1 calc PR A 1
C241 C 0.9359(13) 0.4705(7) 0.6228(9) 0.088(6) Uani 0.50 1 d P A 2
H24D H 0.9006 0.4424 0.6026 0.133 Uiso 0.50 1 calc PR A 2
H24E H 0.8957 0.4761 0.6550 0.133 Uiso 0.50 1 calc PR A 2
H24F H 1.0250 0.4660 0.6361 0.133 Uiso 0.50 1 calc PR A 2
C242 C 0.9149(10) 0.5124(5) 0.5833(6) 0.0383(10) Uani 0.50 1 d P A 2
C243 C 0.9566(10) 0.5593(5) 0.5946(6) 0.0383(10) Uani 0.50 1 d P A 2
C244 C 0.9312(10) 0.5360(5) 0.5891(5) 0.0383(10) Uani 0.50 1 d P A 1
C245 C 0.8481(16) 0.4560(6) 0.5443(10) 0.091(6) Uani 0.50 1 d P A 1
H24G H 0.8468 0.4452 0.5827 0.136 Uiso 0.50 1 calc PR A 1
H24H H 0.9166 0.4408 0.5305 0.136 Uiso 0.50 1 calc PR A 1
H24I H 0.7696 0.4479 0.5196 0.136 Uiso 0.50 1 calc PR A 1
C246 C 0.8097(12) 0.4677(5) 0.4937(8) 0.061(4) Uani 0.50 1 d P A 2
H24J H 0.8662 0.4598 0.4682 0.092 Uiso 0.50 1 calc PR A 2
H24K H 0.7266 0.4734 0.4717 0.092 Uiso 0.50 1 calc PR A 2
H24L H 0.8067 0.4417 0.5199 0.092 Uiso 0.50 1 calc PR A 2
C247 C 0.8547(13) 0.5107(8) 0.5260(6) 0.0383(10) Uani 0.50 1 d P A 2
C248 C 0.8654(15) 0.5079(7) 0.5446(6) 0.0383(10) Uani 0.50 1 d P A 1
C249 C 0.8305(11) 0.5341(5) 0.4981(6) 0.0383(10) Uani 0.50 1 d P A 1
C250 C 0.7640(14) 0.5139(9) 0.4391(7) 0.115(9) Uani 0.50 1 d P A 1
H25A H 0.6824 0.5016 0.4423 0.172 Uiso 0.50 1 calc PR A 1
H25B H 0.8144 0.4887 0.4275 0.172 Uiso 0.50 1 calc PR A 1
H25C H 0.7539 0.5390 0.4109 0.172 Uiso 0.50 1 calc PR A 1
C251 C 0.8151(12) 0.5665(6) 0.4424(5) 0.057(3) Uani 0.50 1 d P A 2
H25D H 0.7544 0.5432 0.4247 0.086 Uiso 0.50 1 calc PR A 2
H25E H 0.8867 0.5662 0.4236 0.086 Uiso 0.50 1 calc PR A 2
H25F H 0.7771 0.5977 0.4388 0.086 Uiso 0.50 1 calc PR A 2
C252 C 0.8548(11) 0.5552(5) 0.5010(6) 0.0383(10) Uani 0.50 1 d P A 2
C253 C 0.8689(11) 0.5774(4) 0.5074(6) 0.0383(10) Uani 0.50 1 d P A 1
C254 C 0.8524(16) 0.6173(8) 0.4626(10) 0.127(10) Uani 0.50 1 d P A 1
H25G H 0.8751 0.6056 0.4277 0.190 Uiso 0.50 1 calc PR A 1
H25H H 0.9060 0.6438 0.4769 0.190 Uiso 0.50 1 calc PR A 1
H25I H 0.7658 0.6276 0.4548 0.190 Uiso 0.50 1 calc PR A 1
C255 C 0.9208(13) 0.5869(6) 0.5439(6) 0.0383(10) Uani 0.50 1 d P A 2
C256 C 0.9524(17) 0.6369(5) 0.5352(8) 0.070(5) Uani 0.50 1 d P A 2
H25J H 1.0220 0.6383 0.5152 0.104 Uiso 0.50 1 calc PR A 2
H25K H 0.9755 0.6525 0.5718 0.104 Uiso 0.50 1 calc PR A 2
H25L H 0.8804 0.6527 0.5128 0.104 Uiso 0.50 1 calc PR A 2
C257 C 1.0107(15) 0.6233(7) 0.5882(13) 0.130(11) Uani 0.50 1 d P A 1
H25M H 0.9574 0.6510 0.5866 0.196 Uiso 0.50 1 calc PR A 1
H25N H 1.0747 0.6289 0.5657 0.196 Uiso 0.50 1 calc PR A 1
H25O H 1.0502 0.6172 0.6274 0.196 Uiso 0.50 1 calc PR A 1
C258 C 0.9349(12) 0.5822(7) 0.5654(6) 0.0383(10) Uani 0.50 1 d P A 1
B1 B 0.5000 0.3411(3) 0.7500 0.040(2) Uani 1 2 d S . .

loop_
_atom_site_aniso_label
_atom_site_aniso_U_11
_atom_site_aniso_U_22
_atom_site_aniso_U_33
_atom_site_aniso_U_23
_atom_site_aniso_U_13
_atom_site_aniso_U_12
Dy1 0.03282(14) 0.04421(17) 0.05150(18) -0.00700(15) 0.02022(11) -0.00752(13)
N1 0.037(2) 0.032(3) 0.045(3) -0.003(2) 0.022(2) -0.006(2)
N2 0.032(2) 0.041(3) 0.044(3) 0.001(2) 0.020(2) -0.002(2)
C1 0.0527(19) 0.056(2) 0.057(2) -0.0146(18) 0.0261(16) -0.0009(16)
C2 0.0527(19) 0.056(2) 0.057(2) -0.0146(18) 0.0261(16) -0.0009(16)
C3 0.0527(19) 0.056(2) 0.057(2) -0.0146(18) 0.0261(16) -0.0009(16)
C4 0.0527(19) 0.056(2) 0.057(2) -0.0146(18) 0.0261(16) -0.0009(16)
C4A 0.0527(19) 0.056(2) 0.057(2) -0.0146(18) 0.0261(16) -0.0009(16)
C5 0.0527(19) 0.056(2) 0.057(2) -0.0146(18) 0.0261(16) -0.0009(16)
C5A 0.0527(19) 0.056(2) 0.057(2) -0.0146(18) 0.0261(16) -0.0009(16)
C6 0.092(15) 0.093(15) 0.043(9) 0.003(8) 0.020(9) 0.001(8)
C6A 0.092(15) 0.093(15) 0.043(9) 0.003(8) 0.020(9) 0.001(8)
C7 0.056(7) 0.077(18) 0.071(15) -0.036(14) 0.015(9) -0.010(14)
C7A 0.056(7) 0.077(18) 0.071(15) -0.036(14) 0.015(9) -0.010(14)
C8 0.17(2) 0.011(15) 0.106(8) 0.016(12) 0.082(11) -0.004(11)
C8A 0.17(2) 0.011(15) 0.106(8) 0.016(12) 0.082(11) -0.004(11)
C9 0.049(5) 0.076(13) 0.074(12) -0.017(9) -0.001(7) 0.038(10)
C9A 0.049(5) 0.076(13) 0.074(12) -0.017(9) -0.001(7) 0.038(10)
C21 0.027(3) 0.031(3) 0.047(3) -0.005(2) 0.023(2) -0.005(2)
C22 0.033(3) 0.058(4) 0.044(4) -0.001(3) 0.019(3) 0.001(3)
C23 0.038(3) 0.045(3) 0.049(4) 0.005(3) 0.018(3) -0.005(3)
C24 0.037(3) 0.031(3) 0.065(4) -0.004(3) 0.027(3) -0.005(2)
C25 0.031(3) 0.028(3) 0.051(3) 0.004(3) 0.009(2) 0.003(2)
C26 0.031(3) 0.045(3) 0.050(4) 0.001(3) 0.013(3) -0.005(2)
C27 0.051(3) 0.034(3) 0.045(3) 0.000(3) 0.008(3) -0.009(3)
C28 0.068(4) 0.052(4) 0.067(4) -0.006(4) 0.039(4) -0.016(4)
C29 0.025(3) 0.075(5) 0.075(5) 0.010(4) 0.017(3) 0.002(3)
C30 0.032(3) 0.040(3) 0.067(4) -0.002(3) 0.015(3) 0.001(2)
C31 0.044(3) 0.023(3) 0.078(5) -0.005(3) 0.028(3) -0.010(3)
C32 0.067(4) 0.024(3) 0.069(5) -0.004(3) 0.029(4) -0.011(3)
C33 0.126(7) 0.034(4) 0.076(5) -0.014(4) 0.048(5) -0.036(4)
C34 0.139(9) 0.043(5) 0.120(8) -0.039(5) 0.084(7) -0.040(5)
C35 0.092(6) 0.041(5) 0.142(9) -0.032(5) 0.058(6) -0.016(4)
C36 0.058(4) 0.038(4) 0.116(7) -0.018(4) 0.036(4) -0.010(3)
C239 0.028(6) 0.18(2) 0.048(8) -0.046(11) 0.009(6) -0.009(9)
C240 0.066(12) 0.23(3) 0.063(11) 0.021(15) 0.010(9) 0.086(16)
C241 0.034(8) 0.103(14) 0.134(17) 0.047(13) 0.027(9) 0.026(8)
C242 0.0299(19) 0.032(3) 0.059(3) -0.003(4) 0.022(2) -0.0051(18)
C243 0.0299(19) 0.032(3) 0.059(3) -0.003(4) 0.022(2) -0.0051(18)
C244 0.0299(19) 0.032(3) 0.059(3) -0.003(4) 0.022(2) -0.0051(18)
C245 0.073(12) 0.071(11) 0.148(18) -0.045(13) 0.073(13) -0.016(9)
C246 0.042(7) 0.043(8) 0.108(13) -0.042(9) 0.041(9) -0.018(6)
C247 0.0299(19) 0.032(3) 0.059(3) -0.003(4) 0.022(2) -0.0051(18)
C248 0.0299(19) 0.032(3) 0.059(3) -0.003(4) 0.022(2) -0.0051(18)
C249 0.0299(19) 0.032(3) 0.059(3) -0.003(4) 0.022(2) -0.0051(18)
C250 0.048(9) 0.24(3) 0.068(11) -0.066(15) 0.029(8) -0.024(13)
C251 0.065(8) 0.084(10) 0.032(7) -0.001(7) 0.031(6) 0.004(8)
C252 0.0299(19) 0.032(3) 0.059(3) -0.003(4) 0.022(2) -0.0051(18)
C253 0.0299(19) 0.032(3) 0.059(3) -0.003(4) 0.022(2) -0.0051(18)
C254 0.075(11) 0.16(2) 0.16(2) 0.128(18) 0.076(13) 0.059(13)
C255 0.0299(19) 0.032(3) 0.059(3) -0.003(4) 0.022(2) -0.0051(18)
C256 0.082(12) 0.046(9) 0.099(13) -0.016(9) 0.063(10) -0.024(8)
C257 0.047(10) 0.070(13) 0.29(3) -0.102(19) 0.067(15) -0.031(9)
C258 0.0299(19) 0.032(3) 0.059(3) -0.003(4) 0.022(2) -0.0051(18)
B1 0.033(5) 0.031(5) 0.059(6) 0.000 0.015(4) 0.000

loop_
_atom_type_symbol
_atom_type_description
_atom_type_scat_dispersion_real
_atom_type_scat_dispersion_imag
_atom_type_scat_source
C C 0.0033 0.0016 'International Tables Vol C Tables 4.2.6.8 and 6.1.1.4'
H H 0.0000 0.0000 'International Tables Vol C Tables 4.2.6.8 and 6.1.1.4'
B B 0.0013 0.0007 'International Tables Vol C Tables 4.2.6.8 and 6.1.1.4'
N N 0.0061 0.0033 'International Tables Vol C Tables 4.2.6.8 and 6.1.1.4'
Dy Dy -0.1892 4.4098 'International Tables Vol C Tables 4.2.6.8 and 6.1.1.4'

loop_
_geom_angle_atom_site_label_1
_geom_angle_atom_site_label_2
_geom_angle_atom_site_label_3
_geom_angle
_geom_angle_site_symmetry_1
_geom_angle_site_symmetry_3
N1 Dy1 N2 68.42(15) . .
N1 Dy1 C244 127.4(3) . .
N2 Dy1 C244 100.8(3) . .
N1 Dy1 C248 97.5(4) . .
N2 Dy1 C248 78.3(5) . .
C244 Dy1 C248 32.1(5) . .
N1 Dy1 C258 118.7(3) . .
N2 Dy1 C258 129.9(4) . .
C244 Dy1 C258 32.4(5) . .
C248 Dy1 C258 52.0(5) . .
N1 Dy1 C1 128.87(17) . .
N2 Dy1 C1 98.88(18) . .
C244 Dy1 C1 103.3(3) . .
C248 Dy1 C1 129.4(4) . .
C258 Dy1 C1 107.3(3) . .
N1 Dy1 C5 93.7(3) . .
N2 Dy1 C5 80.6(4) . .
C244 Dy1 C5 136.8(4) . .
C248 Dy1 C5 150.4(5) . .
C258 Dy1 C5 140.7(5) . .
C1 Dy1 C5 35.5(3) . .
N1 Dy1 C3 97.19(18) . .
N2 Dy1 C3 128.38(17) . .
C244 Dy1 C3 124.3(4) . .
C248 Dy1 C3 153.0(5) . .
C258 Dy1 C3 101.0(4) . .
C1 Dy1 C3 51.1(2) . .
C5 Dy1 C3 50.1(5) . .
N1 Dy1 C4A 82.6(4) . .
N2 Dy1 C4A 94.3(4) . .
C244 Dy1 C4A 149.7(5) . .
C248 Dy1 C4A 171.9(5) . .
C258 Dy1 C4A 134.8(6) . .
C1 Dy1 C4A 48.0(4) . .
C5 Dy1 C4A 22.2(4) . .
C3 Dy1 C4A 34.1(4) . .
N1 Dy1 C2 127.17(18) . .
N2 Dy1 C2 128.94(17) . .
C244 Dy1 C2 100.3(3) . .
C248 Dy1 C2 132.5(5) . .
C258 Dy1 C2 88.4(4) . .
C1 Dy1 C2 30.78(19) . .
C5 Dy1 C2 52.9(4) . .
C3 Dy1 C2 30.4(2) . .
C4A Dy1 C2 50.6(4) . .
N1 Dy1 C252 81.5(3) . .
N2 Dy1 C252 103.9(3) . .
C244 Dy1 C252 50.1(4) . .
C248 Dy1 C252 37.9(4) . .
C258 Dy1 C252 40.3(4) . .
C1 Dy1 C252 147.6(3) . .
C5 Dy1 C252 171.5(5) . .
C3 Dy1 C252 123.3(3) . .
C4A Dy1 C252 149.3(5) . .
C2 Dy1 C252 125.1(3) . .
N1 Dy1 C249 76.3(3) . .
N2 Dy1 C249 89.7(3) . .
C244 Dy1 C249 51.6(4) . .
C248 Dy1 C249 29.7(4) . .
C258 Dy1 C249 51.1(5) . .
C1 Dy1 C249 154.8(3) . .
C5 Dy1 C249 168.2(4) . .
C3 Dy1 C249 136.6(3) . .
C4A Dy1 C249 155.4(5) . .
C2 Dy1 C249 138.6(3) . .
C252 Dy1 C249 14.3(3) . .
C24 N1 C21 116.9(5) . .
C24 N1 Dy1 125.3(4) . .
C21 N1 Dy1 117.6(3) . .
C22 N2 C21 116.3(5) . 5_666
C22 N2 Dy1 126.9(4) . .
C21 N2 Dy1 116.5(3) 5_666 .
C5A C1 C2 114.6(11) . .
C5A C1 C6 103.9(12) . .
C2 C1 C6 141.4(9) . .
C5A C1 C5 11.8(13) . .
C2 C1 C5 103.1(9) . .
C6 C1 C5 115.4(11) . .
C5A C1 C6A 132.1(12) . .
C2 C1 C6A 112.2(9) . .
C6 C1 C6A 30.0(9) . .
C5 C1 C6A 143.9(11) . .
C5A C1 Dy1 79.1(8) . .
C2 C1 Dy1 75.5(4) . .
C6 C1 Dy1 114.6(9) . .
C5 C1 Dy1 72.6(6) . .
C6A C1 Dy1 122.8(9) . .
C3 C2 C1 109.2(6) . .
C3 C2 C7A 138.3(11) . .
C1 C2 C7A 112.2(11) . .
C3 C2 C7 112.9(11) . .
C1 C2 C7 136.2(12) . .
C7A C2 C7 25.5(14) . .
C3 C2 Dy1 74.6(4) . .
C1 C2 Dy1 73.7(4) . .
C7A C2 Dy1 122.6(13) . .
C7 C2 Dy1 128.7(12) . .
C8A C3 C4 112(2) . .
C8A C3 C2 133(2) . .
C4 C3 C2 115.0(9) . .
C8A C3 C4A 126(2) . .
C4 C3 C4A 14.6(12) . .
C2 C3 C4A 100.7(9) . .
C8A C3 C8 12(4) . .
C4 C3 C8 124(2) . .
C2 C3 C8 121(2) . .
C4A C3 C8 138(2) . .
C8A C3 Dy1 119(2) . .
C4 C3 Dy1 76.1(8) . .
C2 C3 Dy1 75.1(4) . .
C4A C3 Dy1 73.1(7) . .
C8 C3 Dy1 119.1(16) . .
C3 C4 C5 107.7(15) . .
C3 C4 C9 124.7(14) . .
C5 C4 C9 126.2(15) . .
C3 C4 Dy1 74.8(8) . .
C5 C4 Dy1 73.4(9) . .
C9 C4 Dy1 128.2(12) . .
C5A C4A C9A 128.2(16) . .
C5A C4A C3 105.5(14) . .
C9A C4A C3 126.2(14) . .
C5A C4A Dy1 75.4(9) . .
C9A C4A Dy1 120.4(13) . .
C3 C4A Dy1 72.7(7) . .
C4 C5 C10 124.7(13) . .
C4 C5 C1 105.0(14) . .
C10 C5 C1 130.0(14) . .
C4 C5 Dy1 75.2(9) . .
C10 C5 Dy1 122.6(10) . .
C1 C5 Dy1 71.9(6) . .
C1 C5A C4A 109.9(16) . .
C1 C5A C10A 127.7(14) . .
C4A C5A C10A 122.2(14) . .
C1 C5A Dy1 74.8(8) . .
C4A C5A Dy1 73.7(9) . .
C10A C5A Dy1 122.2(10) . .
C1 C6 H6A 109.5 . .
C1 C6 H6B 109.5 . .
C1 C6 H6C 109.5 . .
C1 C6A H6AA 109.5 . .
C1 C6A H6AB 109.5 . .
H6AA C6A H6AB 109.5 . .
C1 C6A H6AC 109.5 . .
H6AA C6A H6AC 109.5 . .
H6AB C6A H6AC 109.5 . .
C2 C7 H7A 109.5 . .
C2 C7 H7B 109.5 . .
C2 C7 H7C 109.5 . .
C2 C7A H7AA 109.5 . .
C2 C7A H7AB 109.5 . .
H7AA C7A H7AB 109.5 . .
C2 C7A H7AC 109.5 . .
H7AA C7A H7AC 109.5 . .
H7AB C7A H7AC 109.5 . .
C3 C8 H8A 109.5 . .
C3 C8 H8B 109.5 . .
C3 C8 H8C 109.5 . .
C3 C8A H8AA 109.5 . .
C3 C8A H8AB 109.5 . .
H8AA C8A H8AB 109.5 . .
C3 C8A H8AC 109.5 . .
H8AA C8A H8AC 109.5 . .
H8AB C8A H8AC 109.5 . .
C4A C9A H9AA 109.5 . .
C4A C9A H9AB 109.5 . .
H9AA C9A H9AB 109.5 . .
C4A C9A H9AC 109.5 . .
H9AA C9A H9AC 109.5 . .
H9AB C9A H9AC 109.5 . .
C5A C10A H10D 109.5 . .
C5A C10A H10E 109.5 . .
H10D C10A H10E 109.5 . .
C5A C10A H10F 109.5 . .
H10D C10A H10F 109.5 . .
H10E C10A H10F 109.5 . .
N1 C21 N2 123.0(5) . 5_666
N1 C21 C21 118.2(6) . 5_666
N2 C21 C21 118.8(6) 5_666 5_666
N2 C22 C23 124.0(6) . .
N2 C22 H22 118.0 . .
C23 C22 H22 118.0 . .
C22 C23 C24 116.4(6) . 5_666
C22 C23 H23 121.8 . .
C24 C23 H23 121.8 5_666 .
N1 C24 C23 123.4(5) . 5_666
N1 C24 H24 118.3 . .
C23 C24 H24 118.3 5_666 .
C26 C25 C30 114.7(5) . .
C26 C25 B1 120.9(5) . .
C30 C25 B1 124.3(5) . .
C27 C26 C25 122.9(5) . .
C27 C26 H26 118.5 . .
C25 C26 H26 118.5 . .
C28 C27 C26 121.0(6) . .
C28 C27 H27 119.5 . .
C26 C27 H27 119.5 . .
C29 C28 C27 118.4(6) . .
C29 C28 H28 120.8 . .
C27 C28 H28 120.8 . .
C28 C29 C30 120.7(6) . .
C28 C29 H29 119.7 . .
C30 C29 H29 119.7 . .
C25 C30 C29 122.0(6) . .
C25 C30 H30 119.0 . .
C29 C30 H30 119.0 . .
C32 C31 C36 115.7(6) . .
C32 C31 B1 123.9(5) . .
C36 C31 B1 120.3(6) . .
C33 C32 C31 122.1(7) . .
C33 C32 H32 118.9 . .
C31 C32 H32 118.9 . .
C34 C33 C32 120.6(9) . .
C34 C33 H33 119.7 . .
C32 C33 H33 119.7 . .
C33 C34 C35 118.7(8) . .
C33 C34 H34 120.6 . .
C35 C34 H34 120.6 . .
C34 C35 C36 120.7(8) . .
C34 C35 H35 119.7 . .
C36 C35 H35 119.7 . .
C35 C36 C31 122.0(8) . .
C35 C36 H36 119.0 . .
C31 C36 H36 119.0 . .
C243 C239 H23A 109.5 . .
C243 C239 H23B 109.5 . .
H23A C239 H23B 109.5 . .
C243 C239 H23C 109.5 . .
H23A C239 H23C 109.5 . .
H23B C239 H23C 109.5 . .
C242 C241 H24D 109.5 . .
C242 C241 H24E 109.5 . .
H24D C241 H24E 109.5 . .
C242 C241 H24F 109.5 . .
H24D C241 H24F 109.5 . .
H24E C241 H24F 109.5 . .
C247 C242 C243 107.1(16) . .
C247 C242 C241 125.0(16) . .
C243 C242 C241 127.8(15) . .
C247 C242 Dy1 73.4(8) . .
C243 C242 Dy1 74.3(6) . .
C241 C242 Dy1 120.5(8) . .
C242 C243 C255 108.8(15) . .
C242 C243 C239 123.7(15) . .
C255 C243 C239 126.5(16) . .
C242 C243 Dy1 75.1(6) . .
C255 C243 Dy1 73.4(7) . .
C239 C243 Dy1 126.6(8) . .
C248 C244 C258 105.3(12) . .
C248 C244 C240 125.6(18) . .
C258 C244 C240 128.9(18) . .
C248 C244 Dy1 75.1(8) . .
C258 C244 Dy1 75.6(7) . .
C240 C244 Dy1 118.8(9) . .
C247 C246 H24J 109.5 . .
C247 C246 H24K 109.5 . .
H24J C246 H24K 109.5 . .
C247 C246 H24L 109.5 . .
H24J C246 H24L 109.5 . .
H24K C246 H24L 109.5 . .
C252 C247 C242 110.5(16) . .
C252 C247 C246 123.1(14) . .
C242 C247 C246 126.1(18) . .
C252 C247 Dy1 73.5(9) . .
C242 C247 Dy1 76.1(8) . .
C246 C247 Dy1 122.6(9) . .
C249 C248 C244 110.0(17) . .
C249 C248 C245 122.2(19) . .
C244 C248 C245 127.4(15) . .
C249 C248 Dy1 77.7(9) . .
C244 C248 Dy1 72.8(8) . .
C245 C248 Dy1 122.2(10) . .
C253 C249 C248 110.4(17) . .
C253 C249 C250 125.1(16) . .
C248 C249 C250 124.2(17) . .
C253 C249 Dy1 76.0(7) . .
C248 C249 Dy1 72.7(8) . .
C250 C249 Dy1 122.8(8) . .
C252 C251 H25D 109.5 . .
C252 C251 H25E 109.5 . .
H25D C251 H25E 109.5 . .
C252 C251 H25F 109.5 . .
H25D C251 H25F 109.5 . .
H25E C251 H25F 109.5 . .
C247 C252 C251 126.8(14) . .
C247 C252 C255 107.2(12) . .
C251 C252 C255 125.3(14) . .
C247 C252 Dy1 75.8(7) . .
C251 C252 Dy1 122.1(8) . .
C255 C252 Dy1 75.2(7) . .
C249 C253 C258 109.8(15) . .
C249 C253 C254 125.3(17) . .
C258 C253 C254 124.8(17) . .
C249 C253 Dy1 75.4(7) . .
C258 C253 Dy1 72.0(7) . .
C254 C253 Dy1 121.4(8) . .
C243 C255 C252 106.4(14) . .
C243 C255 C256 127.3(17) . .
C252 C255 C256 126.2(14) . .
C243 C255 Dy1 75.3(6) . .
C252 C255 Dy1 73.0(7) . .
C256 C255 Dy1 120.3(9) . .
C255 C256 H25J 109.5 . .
C255 C256 H25K 109.5 . .
H25J C256 H25K 109.5 . .
C255 C256 H25L 109.5 . .
H25J C256 H25L 109.5 . .
H25K C256 H25L 109.5 . .
C244 C258 C253 104.5(14) . .
C244 C258 C257 129.2(17) . .
C253 C258 C257 125.0(19) . .
C244 C258 Dy1 72.1(7) . .
C253 C258 Dy1 75.8(7) . .
C257 C258 Dy1 126.8(10) . .
C31 B1 C31 110.5(7) . 2_656
C31 B1 C25 109.8(3) . 2_656
C31 B1 C25 109.4(3) 2_656 2_656
C31 B1 C25 109.4(3) . .
C31 B1 C25 109.8(3) 2_656 .
C25 B1 C25 108.0(6) 2_656 .

loop_
_geom_bond_atom_site_label_1
_geom_bond_atom_site_label_2
_geom_bond_distance
_geom_bond_site_symmetry_2
Dy1 N1 2.412(5) .
Dy1 N2 2.427(4) .
Dy1 C244 2.560(11) .
Dy1 C248 2.588(16) .
Dy1 C258 2.605(13) .
Dy1 C1 2.621(6) .
Dy1 C5 2.631(16) .
Dy1 C3 2.638(6) .
Dy1 C4A 2.644(18) .
Dy1 C2 2.644(6) .
Dy1 C252 2.645(12) .
Dy1 C249 2.649(11) .
N1 C24 1.340(7) .
N1 C21 1.379(6) .
N2 C22 1.338(7) .
N2 C21 1.388(7) 5_666
C1 C5A 1.195(16) .
C1 C2 1.397(9) .
C1 C6 1.50(2) .
C1 C5 1.601(16) .
C1 C6A 1.64(2) .
C2 C3 1.383(9) .
C2 C7A 1.48(3) .
C2 C7 1.61(3) .
C3 C8A 1.32(3) .
C3 C4 1.329(19) .
C3 C4A 1.551(18) .
C3 C8 1.70(3) .
C4 C5 1.43(2) .
C4 C9 1.56(3) .
C4A C5A 1.41(2) .
C4A C9A 1.47(3) .
C5 C10 1.51(2) .
C5A C10A 1.53(2) .
C6 H6A 0.9800 .
C6 H6B 0.9800 .
C6 H6C 0.9800 .
C6A H6AA 0.9800 .
C6A H6AB 0.9800 .
C6A H6AC 0.9800 .
C7 H7A 0.9800 .
C7 H7B 0.9800 .
C7 H7C 0.9800 .
C7A H7AA 0.9800 .
C7A H7AB 0.9800 .
C7A H7AC 0.9800 .
C8 H8A 0.9800 .
C8 H8B 0.9800 .
C8 H8C 0.9800 .
C8A H8AA 0.9800 .
C8A H8AB 0.9800 .
C8A H8AC 0.9800 .
C9 H9A 0.9800 .
C9 H9B 0.9800 .
C9 H9C 0.9800 .
C9A H9AA 0.9800 .
C9A H9AB 0.9800 .
C9A H9AC 0.9800 .
C10 H10A 0.9800 .
C10 H10B 0.9800 .
C10 H10C 0.9800 .
C10A H10D 0.9800 .
C10A H10E 0.9800 .
C10A H10F 0.9800 .
C21 N2 1.388(7) 5_666
C21 C21 1.400(10) 5_666
C22 C23 1.376(8) .
C22 H22 0.9500 .
C23 C24 1.380(8) 5_666
C23 H23 0.9500 .
C24 C23 1.380(8) 5_666
C24 H24 0.9500 .
C25 C26 1.395(8) .
C25 C30 1.399(7) .
C25 B1 1.657(7) .
C26 C27 1.388(7) .
C26 H26 0.9500 .
C27 C28 1.366(8) .
C27 H27 0.9500 .
C28 C29 1.365(9) .
C28 H28 0.9500 .
C29 C30 1.411(8) .
C29 H29 0.9500 .
C30 H30 0.9500 .
C31 C32 1.395(9) .
C31 C36 1.412(8) .
C31 B1 1.646(8) .
C32 C33 1.391(9) .
C32 H32 0.9500 .
C33 C34 1.379(12) .
C33 H33 0.9500 .
C34 C35 1.381(13) .
C34 H34 0.9500 .
C35 C36 1.382(11) .
C35 H35 0.9500 .
C36 H36 0.9500 .
C239 C243 1.524(18) .
C239 H23A 0.9800 .
C239 H23B 0.9800 .
C239 H23C 0.9800 .
C240 C244 1.46(2) .
C240 H24A 0.9800 .
C240 H24B 0.9800 .
C240 H24C 0.9800 .
C241 C242 1.52(2) .
C241 H24D 0.9800 .
C241 H24E 0.9800 .
C241 H24F 0.9800 .
C242 C247 1.416(19) .
C242 C243 1.426(15) .
C243 C255 1.448(18) .
C244 C248 1.42(2) .
C244 C258 1.44(2) .
C245 C248 1.49(3) .
C245 H24G 0.9800 .
C245 H24H 0.9800 .
C245 H24I 0.9800 .
C246 C247 1.49(2) .
C246 H24J 0.9800 .
C246 H24K 0.9800 .
C246 H24L 0.9800 .
C247 C252 1.41(3) .
C248 C249 1.34(2) .
C249 C253 1.312(15) .
C249 C250 1.58(2) .
C250 H25A 0.9800 .
C250 H25B 0.9800 .
C250 H25C 0.9800 .
C251 C252 1.439(18) .
C251 H25D 0.9800 .
C251 H25E 0.9800 .
C251 H25F 0.9800 .
C252 C255 1.46(2) .
C253 C258 1.458(19) .
C253 C254 1.559(19) .
C254 H25G 0.9800 .
C254 H25H 0.9800 .
C254 H25I 0.9800 .
C255 C256 1.49(2) .
C256 H25J 0.9800 .
C256 H25K 0.9800 .
C256 H25L 0.9800 .
C257 C258 1.48(2) .
C257 H25M 0.9800 .
C257 H25N 0.9800 .
C257 H25O 0.9800 .
B1 C31 1.646(8) 2_656
B1 C25 1.657(7) 2_656

loop_
_geom_torsion_atom_site_label_1
_geom_torsion_atom_site_label_2
_geom_torsion_atom_site_label_3
_geom_torsion_atom_site_label_4
_geom_torsion
_geom_torsion_site_symmetry_1
_geom_torsion_site_symmetry_4
N2 Dy1 N1 C24 178.9(4) . .
C244 Dy1 N1 C24 -93.9(6) . .
C248 Dy1 N1 C24 -106.9(6) . .
C258 Dy1 N1 C24 -56.4(6) . .
C1 Dy1 N1 C24 95.0(4) . .
C5 Dy1 N1 C24 100.6(6) . .
C3 Dy1 N1 C24 50.4(4) . .
C4A Dy1 N1 C24 81.3(5) . .
C2 Dy1 N1 C24 55.7(4) . .
C252 Dy1 N1 C24 -72.4(5) . .
C249 Dy1 N1 C24 -85.9(5) . .
N2 Dy1 N1 C21 -5.6(3) . .
C244 Dy1 N1 C21 81.6(5) . .
C248 Dy1 N1 C21 68.6(5) . .
C258 Dy1 N1 C21 119.1(6) . .
C1 Dy1 N1 C21 -89.6(4) . .
C5 Dy1 N1 C21 -84.0(5) . .
C3 Dy1 N1 C21 -134.2(3) . .
C4A Dy1 N1 C21 -103.2(5) . .
C2 Dy1 N1 C21 -128.9(3) . .
C252 Dy1 N1 C21 103.1(4) . .
C249 Dy1 N1 C21 89.5(4) . .
N1 Dy1 N2 C22 179.7(4) . .
C244 Dy1 N2 C22 53.6(5) . .
C248 Dy1 N2 C22 76.7(5) . .
C258 Dy1 N2 C22 69.6(6) . .
C1 Dy1 N2 C22 -51.9(4) . .
C5 Dy1 N2 C22 -82.5(5) . .
C3 Dy1 N2 C22 -98.5(4) . .
C4A Dy1 N2 C22 -100.0(6) . .
C2 Dy1 N2 C22 -59.3(5) . .
C252 Dy1 N2 C22 104.8(5) . .
C249 Dy1 N2 C22 104.3(5) . .
N1 Dy1 N2 C21 5.7(3) . 5_666
C244 Dy1 N2 C21 -120.3(4) . 5_666
C248 Dy1 N2 C21 -97.3(5) . 5_666
C258 Dy1 N2 C21 -104.3(5) . 5_666
C1 Dy1 N2 C21 134.2(3) . 5_666
C5 Dy1 N2 C21 103.6(5) . 5_666
C3 Dy1 N2 C21 87.6(4) . 5_666
C4A Dy1 N2 C21 86.1(5) . 5_666
C2 Dy1 N2 C21 126.8(4) . 5_666
C252 Dy1 N2 C21 -69.1(4) . 5_666
C249 Dy1 N2 C21 -69.6(4) . 5_666
N1 Dy1 C1 C5A 19.8(10) . .
N2 Dy1 C1 C5A -49.6(9) . .
C244 Dy1 C1 C5A -153.0(10) . .
C248 Dy1 C1 C5A -131.6(11) . .
C258 Dy1 C1 C5A 173.7(10) . .
C5 Dy1 C1 C5A 10.2(14) . .
C3 Dy1 C1 C5A 83.4(9) . .
C4A Dy1 C1 C5A 38.2(10) . .
C2 Dy1 C1 C5A 119.2(10) . .
C252 Dy1 C1 C5A 176.0(10) . .
C249 Dy1 C1 C5A -158.1(11) . .
N1 Dy1 C1 C2 -99.4(4) . .
N2 Dy1 C1 C2 -168.8(4) . .
C244 Dy1 C1 C2 87.8(5) . .
C248 Dy1 C1 C2 109.2(7) . .
C258 Dy1 C1 C2 54.5(6) . .
C5 Dy1 C1 C2 -109.0(9) . .
C3 Dy1 C1 C2 -35.8(4) . .
C4A Dy1 C1 C2 -81.0(6) . .
C252 Dy1 C1 C2 56.8(8) . .
C249 Dy1 C1 C2 82.7(9) . .
N1 Dy1 C1 C6 120.3(9) . .
N2 Dy1 C1 C6 50.9(9) . .
C244 Dy1 C1 C6 -52.5(9) . .
C248 Dy1 C1 C6 -31.2(11) . .
C258 Dy1 C1 C6 -85.9(10) . .
C5 Dy1 C1 C6 110.6(12) . .
C3 Dy1 C1 C6 -176.1(9) . .
C4A Dy1 C1 C6 138.6(11) . .
C2 Dy1 C1 C6 -140.4(10) . .
C252 Dy1 C1 C6 -83.6(11) . .
C249 Dy1 C1 C6 -57.7(12) . .
N1 Dy1 C1 C5 9.6(8) . .
N2 Dy1 C1 C5 -59.7(8) . .
C244 Dy1 C1 C5 -163.1(8) . .
C248 Dy1 C1 C5 -141.8(10) . .
C258 Dy1 C1 C5 163.5(9) . .
C3 Dy1 C1 C5 73.2(8) . .
C4A Dy1 C1 C5 28.0(8) . .
C2 Dy1 C1 C5 109.0(9) . .
C252 Dy1 C1 C5 165.8(9) . .
C249 Dy1 C1 C5 -168.3(10) . .
N1 Dy1 C1 C6A 153.3(9) . .
N2 Dy1 C1 C6A 83.9(9) . .
C244 Dy1 C1 C6A -19.5(10) . .
C248 Dy1 C1 C6A 1.8(11) . .
C258 Dy1 C1 C6A -52.8(10) . .
C5 Dy1 C1 C6A 143.6(12) . .
C3 Dy1 C1 C6A -143.1(10) . .
C4A Dy1 C1 C6A 171.7(11) . .
C2 Dy1 C1 C6A -107.3(10) . .
C252 Dy1 C1 C6A -50.5(11) . .
C249 Dy1 C1 C6A -24.6(13) . .
C5A C1 C2 C3 -3.8(11) . .
C6 C1 C2 C3 178.1(16) . .
C5 C1 C2 C3 -1.1(8) . .
C6A C1 C2 C3 -173.3(10) . .
Dy1 C1 C2 C3 66.7(4) . .
C5A C1 C2 C7A 170.3(17) . .
C6 C1 C2 C7A -8(2) . .
C5 C1 C2 C7A 173.0(15) . .
C6A C1 C2 C7A 0.8(17) . .
Dy1 C1 C2 C7A -119.2(14) . .
C5A C1 C2 C7 160.0(19) . .
C6 C1 C2 C7 -18(2) . .
C5 C1 C2 C7 162.6(18) . .
C6A C1 C2 C7 -10(2) . .
Dy1 C1 C2 C7 -129.5(17) . .
C5A C1 C2 Dy1 -70.5(10) . .
C6 C1 C2 Dy1 111.4(16) . .
C5 C1 C2 Dy1 -67.9(6) . .
C6A C1 C2 Dy1 120.0(10) . .
N1 Dy1 C2 C3 -10.4(5) . .
N2 Dy1 C2 C3 -101.5(4) . .
C244 Dy1 C2 C3 145.4(5) . .
C248 Dy1 C2 C3 145.8(6) . .
C258 Dy1 C2 C3 115.2(5) . .
C1 Dy1 C2 C3 -115.9(6) . .
C5 Dy1 C2 C3 -72.4(6) . .
C4A Dy1 C2 C3 -44.2(5) . .
C252 Dy1 C2 C3 97.4(5) . .
C249 Dy1 C2 C3 103.8(6) . .
N1 Dy1 C2 C1 105.4(4) . .
N2 Dy1 C2 C1 14.3(5) . .
C244 Dy1 C2 C1 -98.8(5) . .
C248 Dy1 C2 C1 -98.3(6) . .
C258 Dy1 C2 C1 -129.0(5) . .
C5 Dy1 C2 C1 43.4(6) . .
C3 Dy1 C2 C1 115.9(6) . .
C4A Dy1 C2 C1 71.7(6) . .
C252 Dy1 C2 C1 -146.7(5) . .
C249 Dy1 C2 C1 -140.4(6) . .
N1 Dy1 C2 C7A -148.4(12) . .
N2 Dy1 C2 C7A 120.5(12) . .
C244 Dy1 C2 C7A 7.5(13) . .
C248 Dy1 C2 C7A 7.9(14) . .
C258 Dy1 C2 C7A -22.8(13) . .
C1 Dy1 C2 C7A 106.2(13) . .
C5 Dy1 C2 C7A 149.7(14) . .
C3 Dy1 C2 C7A -137.9(14) . .
C4A Dy1 C2 C7A 177.9(14) . .
C252 Dy1 C2 C7A -40.5(13) . .
C249 Dy1 C2 C7A -34.1(14) . .
N1 Dy1 C2 C7 -117.7(13) . .
N2 Dy1 C2 C7 151.2(13) . .
C244 Dy1 C2 C7 38.1(13) . .
C248 Dy1 C2 C7 38.5(14) . .
C258 Dy1 C2 C7 7.9(14) . .
C1 Dy1 C2 C7 136.9(14) . .
C5 Dy1 C2 C7 -179.7(14) . .
C3 Dy1 C2 C7 -107.3(14) . .
C4A Dy1 C2 C7 -151.5(14) . .
C252 Dy1 C2 C7 -9.9(14) . .
C249 Dy1 C2 C7 -3.5(15) . .
C1 C2 C3 C8A 178(3) . .
C7A C2 C3 C8A 6(4) . .
C7 C2 C3 C8A 10(3) . .
Dy1 C2 C3 C8A -116(3) . .
C1 C2 C3 C4 0.4(11) . .
C7A C2 C3 C4 -171(2) . .
C7 C2 C3 C4 -167.5(16) . .
Dy1 C2 C3 C4 66.5(9) . .
C1 C2 C3 C4A 3.0(9) . .
C7A C2 C3 C4A -169(2) . .
C7 C2 C3 C4A -164.9(15) . .
Dy1 C2 C3 C4A 69.2(7) . .
C1 C2 C3 C8 178.6(19) . .
C7A C2 C3 C8 7(3) . .
C7 C2 C3 C8 11(2) . .
Dy1 C2 C3 C8 -115.2(19) . .
C1 C2 C3 Dy1 -66.1(4) . .
C7A C2 C3 Dy1 122(2) . .
C7 C2 C3 Dy1 126.0(13) . .
N1 Dy1 C3 C8A -57(3) . .
N2 Dy1 C3 C8A -125(3) . .
C244 Dy1 C3 C8A 89(3) . .
C248 Dy1 C3 C8A 65(3) . .
C258 Dy1 C3 C8A 64(3) . .
C1 Dy1 C3 C8A 168(3) . .
C5 Dy1 C3 C8A -146(3) . .
C4A Dy1 C3 C8A -122(3) . .
C2 Dy1 C3 C8A 131(3) . .
C252 Dy1 C3 C8A 28(3) . .
C249 Dy1 C3 C8A 21(3) . .
N1 Dy1 C3 C4 50.5(8) . .
N2 Dy1 C3 C4 -17.6(8) . .
C244 Dy1 C3 C4 -163.7(8) . .
C248 Dy1 C3 C4 173.0(10) . .
C258 Dy1 C3 C4 171.7(8) . .
C1 Dy1 C3 C4 -84.8(8) . .
C5 Dy1 C3 C4 -38.3(8) . .
C4A Dy1 C3 C4 -14.8(12) . .
C2 Dy1 C3 C4 -121.1(9) . .
C252 Dy1 C3 C4 135.1(8) . .
C249 Dy1 C3 C4 128.2(8) . .
N1 Dy1 C3 C2 171.6(4) . .
N2 Dy1 C3 C2 103.5(4) . .
C244 Dy1 C3 C2 -42.6(5) . .
C248 Dy1 C3 C2 -65.9(9) . .
C258 Dy1 C3 C2 -67.2(5) . .
C1 Dy1 C3 C2 36.3(4) . .
C5 Dy1 C3 C2 82.8(6) . .
C4A Dy1 C3 C2 106.3(8) . .
C252 Dy1 C3 C2 -103.8(5) . .
C249 Dy1 C3 C2 -110.7(6) . .
N1 Dy1 C3 C4A 65.3(8) . .
N2 Dy1 C3 C4A -2.8(8) . .
C244 Dy1 C3 C4A -148.9(8) . .
C248 Dy1 C3 C4A -172.2(10) . .
C258 Dy1 C3 C4A -173.5(8) . .
C1 Dy1 C3 C4A -70.0(7) . .
C5 Dy1 C3 C4A -23.5(8) . .
C2 Dy1 C3 C4A -106.3(8) . .
C252 Dy1 C3 C4A 149.9(8) . .
C249 Dy1 C3 C4A 143.0(8) . .
N1 Dy1 C3 C8 -71(2) . .
N2 Dy1 C3 C8 -139(2) . .
C244 Dy1 C3 C8 75(2) . .
C248 Dy1 C3 C8 52(2) . .
C258 Dy1 C3 C8 51(2) . .
C1 Dy1 C3 C8 154(2) . .
C5 Dy1 C3 C8 -160(2) . .
C4A Dy1 C3 C8 -136(2) . .
C2 Dy1 C3 C8 118(2) . .
C252 Dy1 C3 C8 14(2) . .
C249 Dy1 C3 C8 7(2) . .
C8A C3 C4 C5 -177(2) . .
C2 C3 C4 C5 0.7(15) . .
C4A C3 C4 C5 -10(4) . .
C8 C3 C4 C5 -177(2) . .
Dy1 C3 C4 C5 66.6(11) . .
C8A C3 C4 C9 -10(3) . .
C2 C3 C4 C9 167.8(14) . .
C4A C3 C4 C9 157(6) . .
C8 C3 C4 C9 -10(3) . .
Dy1 C3 C4 C9 -126.3(17) . .
C8A C3 C4 Dy1 116(2) . .
C2 C3 C4 Dy1 -65.9(6) . .
C4A C3 C4 Dy1 -76(5) . .
C8 C3 C4 Dy1 116(2) . .
N1 Dy1 C4 C3 -128.6(7) . .
N2 Dy1 C4 C3 166.1(6) . .
C244 Dy1 C4 C3 29.0(13) . .
C248 Dy1 C4 C3 -125(8) . .
C258 Dy1 C4 C3 -10.6(11) . .
C1 Dy1 C4 C3 72.5(8) . .
C5 Dy1 C4 C3 114.2(13) . .
C4A Dy1 C4 C3 117(5) . .
C2 Dy1 C4 C3 33.7(6) . .
C252 Dy1 C4 C3 -67.0(11) . .
C249 Dy1 C4 C3 -88.1(12) . .
N1 Dy1 C4 C5 117.2(10) . .
N2 Dy1 C4 C5 51.9(10) . .
C244 Dy1 C4 C5 -85.2(12) . .
C248 Dy1 C4 C5 121(7) . .
C258 Dy1 C4 C5 -124.8(9) . .
C1 Dy1 C4 C5 -41.7(8) . .
C3 Dy1 C4 C5 -114.2(13) . .
C4A Dy1 C4 C5 2(4) . .
C2 Dy1 C4 C5 -80.4(9) . .
C252 Dy1 C4 C5 178.8(8) . .
C249 Dy1 C4 C5 157.7(8) . .
N1 Dy1 C4 C9 -6.2(14) . .
N2 Dy1 C4 C9 -71.5(14) . .
C244 Dy1 C4 C9 151.4(14) . .
C248 Dy1 C4 C9 -3(8) . .
C258 Dy1 C4 C9 111.8(15) . .
C1 Dy1 C4 C9 -165.0(16) . .
C5 Dy1 C4 C9 -123.4(19) . .
C3 Dy1 C4 C9 122.4(17) . .
C4A Dy1 C4 C9 -121(6) . .
C2 Dy1 C4 C9 156.2(16) . .
C252 Dy1 C4 C9 55.4(18) . .
C249 Dy1 C4 C9 34.3(19) . .
C8A C3 C4A C5A -177(3) . .
C4 C3 C4A C5A 169(6) . .
C2 C3 C4A C5A -1.7(12) . .
C8 C3 C4A C5A -176(2) . .
Dy1 C3 C4A C5A 68.9(10) . .
C8A C3 C4A C9A -1(3) . .
C4 C3 C4A C9A -16(4) . .
C2 C3 C4A C9A 174.0(16) . .
C8 C3 C4A C9A 0(3) . .
Dy1 C3 C4A C9A -115.4(17) . .
C8A C3 C4A Dy1 114(3) . .
C4 C3 C4A Dy1 100(5) . .
C2 C3 C4A Dy1 -70.7(5) . .
C8 C3 C4A Dy1 115(2) . .
N1 Dy1 C4A C5A 133.7(10) . .
N2 Dy1 C4A C5A 66.1(10) . .
C244 Dy1 C4A C5A -53.9(15) . .
C248 Dy1 C4A C5A 43(5) . .
C258 Dy1 C4A C5A -102.7(11) . .
C1 Dy1 C4A C5A -32.0(9) . .
C5 Dy1 C4A C5A 14.2(16) . .
C3 Dy1 C4A C5A -111.7(13) . .
C2 Dy1 C4A C5A -72.8(10) . .
C252 Dy1 C4A C5A -167.0(10) . .
C249 Dy1 C4A C5A 164.7(10) . .
N1 Dy1 C4A C9A 7.7(13) . .
N2 Dy1 C4A C9A -59.9(13) . .
C244 Dy1 C4A C9A -179.9(11) . .
C248 Dy1 C4A C9A -83(4) . .
C258 Dy1 C4A C9A 131.3(13) . .
C1 Dy1 C4A C9A -158.0(15) . .
C5 Dy1 C4A C9A -112(2) . .
C3 Dy1 C4A C9A 122.3(16) . .
C2 Dy1 C4A C9A 161.2(15) . .
C252 Dy1 C4A C9A 67.0(17) . .
C249 Dy1 C4A C9A 39(2) . .
N1 Dy1 C4A C3 -114.6(7) . .
N2 Dy1 C4A C3 177.8(6) . .
C244 Dy1 C4A C3 57.8(12) . .
C248 Dy1 C4A C3 154(4) . .
C258 Dy1 C4A C3 9.0(11) . .
C1 Dy1 C4A C3 79.7(8) . .
C5 Dy1 C4A C3 125.9(19) . .
C2 Dy1 C4A C3 38.9(5) . .
C252 Dy1 C4A C3 -55.3(14) . .
C249 Dy1 C4A C3 -83.6(14) . .
C3 C4 C5 C10 172.9(14) . .
C9 C4 C5 C10 6(3) . .
Dy1 C4 C5 C10 -119.6(15) . .
C3 C4 C5 C1 -1.3(14) . .
C9 C4 C5 C1 -168.2(16) . .
Dy1 C4 C5 C1 66.2(8) . .
C3 C4 C5 Dy1 -67.5(10) . .
C9 C4 C5 Dy1 125.6(17) . .
C5A C1 C5 C4 170(7) . .
C2 C1 C5 C4 1.5(12) . .
C6 C1 C5 C4 -178.0(13) . .
C6A C1 C5 C4 169.2(17) . .
Dy1 C1 C5 C4 -68.5(10) . .
C5A C1 C5 C10 -4(5) . .
C2 C1 C5 C10 -172.3(14) . .
C6 C1 C5 C10 8(2) . .
C6A C1 C5 C10 -5(3) . .
Dy1 C1 C5 C10 117.7(16) . .
C5A C1 C5 Dy1 -122(6) . .
C2 C1 C5 Dy1 70.0(5) . .
C6 C1 C5 Dy1 -109.5(11) . .
C6A C1 C5 Dy1 -122.3(17) . .
N1 Dy1 C5 C4 -60.9(10) . .
N2 Dy1 C5 C4 -128.3(10) . .
C244 Dy1 C5 C4 135.9(10) . .
C248 Dy1 C5 C4 -173.2(12) . .
C258 Dy1 C5 C4 86.3(12) . .
C1 Dy1 C5 C4 111.6(13) . .
C3 Dy1 C5 C4 35.3(9) . .
C4A Dy1 C5 C4 -1.0(19) . .
C2 Dy1 C5 C4 74.3(10) . .
C252 Dy1 C5 C4 -5(4) . .
C249 Dy1 C5 C4 -93(3) . .
N1 Dy1 C5 C10 61.1(12) . .
N2 Dy1 C5 C10 -6.3(11) . .
C244 Dy1 C5 C10 -102.1(12) . .
C248 Dy1 C5 C10 -51.2(17) . .
C258 Dy1 C5 C10 -151.7(10) . .
C1 Dy1 C5 C10 -126.4(16) . .
C3 Dy1 C5 C10 157.4(14) . .
C4A Dy1 C5 C10 121(2) . .
C2 Dy1 C5 C10 -163.7(14) . .
C252 Dy1 C5 C10 117(3) . .
C249 Dy1 C5 C10 29(3) . .
N1 Dy1 C5 C1 -172.5(6) . .
N2 Dy1 C5 C1 120.1(7) . .
C244 Dy1 C5 C1 24.3(12) . .
C248 Dy1 C5 C1 75.2(14) . .
C258 Dy1 C5 C1 -25.3(13) . .
C3 Dy1 C5 C1 -76.2(7) . .
C4A Dy1 C5 C1 -112.6(18) . .
C2 Dy1 C5 C1 -37.3(5) . .
C252 Dy1 C5 C1 -117(3) . .
C249 Dy1 C5 C1 155(2) . .
C2 C1 C5A C4A 2.5(15) . .
C6 C1 C5A C4A -178.8(14) . .
C5 C1 C5A C4A -10(5) . .
C6A C1 C5A C4A 169.4(14) . .
Dy1 C1 C5A C4A -65.9(11) . .
C2 C1 C5A C10A -172.4(12) . .
C6 C1 C5A C10A 6(2) . .
C5 C1 C5A C10A 175(7) . .
C6A C1 C5A C10A -6(3) . .
Dy1 C1 C5A C10A 119.2(16) . .
C2 C1 C5A Dy1 68.4(6) . .
C6 C1 C5A Dy1 -112.9(10) . .
C5 C1 C5A Dy1 56(6) . .
C6A C1 C5A Dy1 -124.7(14) . .
C9A C4A C5A C1 -176.0(17) . .
C3 C4A C5A C1 -0.4(16) . .
Dy1 C4A C5A C1 66.6(11) . .
C9A C4A C5A C10A -1(3) . .
C3 C4A C5A C10A 174.8(13) . .
Dy1 C4A C5A C10A -118.1(14) . .
C9A C4A C5A Dy1 117.4(19) . .
C3 C4A C5A Dy1 -67.0(8) . .
N1 Dy1 C5A C1 -164.2(8) . .
N2 Dy1 C5A C1 130.5(9) . .
C244 Dy1 C5A C1 33.2(12) . .
C248 Dy1 C5A C1 72.5(14) . .
C258 Dy1 C5A C1 -8.3(13) . .
C5 Dy1 C5A C1 -147(5) . .
C3 Dy1 C5A C1 -75.7(9) . .
C4A Dy1 C5A C1 -116.6(16) . .
C2 Dy1 C5A C1 -36.6(7) . .
C252 Dy1 C5A C1 -19(5) . .
C249 Dy1 C5A C1 105(3) . .
N1 Dy1 C5A C4A -47.6(11) . .
N2 Dy1 C5A C4A -112.9(10) . .
C244 Dy1 C5A C4A 149.8(10) . .
C248 Dy1 C5A C4A -170.9(11) . .
C258 Dy1 C5A C4A 108.3(11) . .
C1 Dy1 C5A C4A 116.6(16) . .
C5 Dy1 C5A C4A -30(4) . .
C3 Dy1 C5A C4A 40.9(10) . .
C2 Dy1 C5A C4A 80.0(11) . .
C252 Dy1 C5A C4A 98(4) . .
C249 Dy1 C5A C4A -138(2) . .
N1 Dy1 C5A C10A 70.5(11) . .
N2 Dy1 C5A C10A 5.3(10) . .
C244 Dy1 C5A C10A -92.1(12) . .
C248 Dy1 C5A C10A -52.8(15) . .
C258 Dy1 C5A C10A -133.6(11) . .
C1 Dy1 C5A C10A -125.3(16) . .
C5 Dy1 C5A C10A 88(4) . .
C3 Dy1 C5A C10A 159.0(13) . .
C4A Dy1 C5A C10A 118.1(16) . .
C2 Dy1 C5A C10A -161.8(13) . .
C252 Dy1 C5A C10A -144(4) . .
C249 Dy1 C5A C10A -20(3) . .
C24 N1 C21 N2 1.4(7) . 5_666
Dy1 N1 C21 N2 -174.5(3) . 5_666
C24 N1 C21 C21 -179.1(5) . 5_666
Dy1 N1 C21 C21 5.1(7) . 5_666
C21 N2 C22 C23 0.8(7) 5_666 .
Dy1 N2 C22 C23 -173.1(4) . .
N2 C22 C23 C24 -0.7(8) . 5_666
C21 N1 C24 C23 -1.6(7) . 5_666
Dy1 N1 C24 C23 174.0(4) . 5_666
C30 C25 C26 C27 -0.2(8) . .
B1 C25 C26 C27 -180.0(5) . .
C25 C26 C27 C28 -1.5(9) . .
C26 C27 C28 C29 4.0(10) . .
C27 C28 C29 C30 -4.9(10) . .
C26 C25 C30 C29 -0.8(8) . .
B1 C25 C30 C29 179.0(5) . .
C28 C29 C30 C25 3.4(10) . .
C36 C31 C32 C33 -3.7(8) . .
B1 C31 C32 C33 173.1(5) . .
C31 C32 C33 C34 -0.4(10) . .
C32 C33 C34 C35 3.9(11) . .
C33 C34 C35 C36 -3.1(12) . .
C34 C35 C36 C31 -1.1(12) . .
C32 C31 C36 C35 4.4(9) . .
B1 C31 C36 C35 -172.5(6) . .
N1 Dy1 C242 C247 13.1(12) . .
N2 Dy1 C242 C247 75.7(11) . .
C244 Dy1 C242 C247 -115(2) . .
C248 Dy1 C242 C247 7.9(19) . .
C258 Dy1 C242 C247 -90.0(12) . .
C1 Dy1 C242 C247 173.7(10) . .
C5 Dy1 C242 C247 147.4(11) . .
C3 Dy1 C242 C247 -134.7(10) . .
C4A Dy1 C242 C247 167.2(13) . .
C2 Dy1 C242 C247 -153.6(10) . .
C252 Dy1 C242 C247 -35.7(10) . .
C249 Dy1 C242 C247 -17.4(10) . .
N1 Dy1 C242 C243 126.8(8) . .
N2 Dy1 C242 C243 -170.6(8) . .
C244 Dy1 C242 C243 -1.1(16) . .
C248 Dy1 C242 C243 121.6(14) . .
C258 Dy1 C242 C243 23.7(7) . .
C1 Dy1 C242 C243 -72.6(8) . .
C5 Dy1 C242 C243 -98.9(10) . .
C3 Dy1 C242 C243 -21.0(10) . .
C4A Dy1 C242 C243 -79.1(14) . .
C2 Dy1 C242 C243 -39.9(9) . .
C252 Dy1 C242 C243 78.0(8) . .
C249 Dy1 C242 C243 96.2(9) . .
N1 Dy1 C242 C241 -108.2(13) . .
N2 Dy1 C242 C241 -45.6(13) . .
C244 Dy1 C242 C241 124(3) . .
C248 Dy1 C242 C241 -113(2) . .
C258 Dy1 C242 C241 148.7(16) . .
C1 Dy1 C242 C241 52.4(14) . .
C5 Dy1 C242 C241 26.1(16) . .
C3 Dy1 C242 C241 104.0(13) . .
C4A Dy1 C242 C241 45.9(19) . .
C2 Dy1 C242 C241 85.1(13) . .
C252 Dy1 C242 C241 -157.0(16) . .
C249 Dy1 C242 C241 -138.7(15) . .
C247 C242 C243 C255 0.4(12) . .
C241 C242 C243 C255 177.0(11) . .
Dy1 C242 C243 C255 -66.2(8) . .
C247 C242 C243 C239 -169.0(11) . .
C241 C242 C243 C239 7.6(18) . .
Dy1 C242 C243 C239 124.4(10) . .
C247 C242 C243 Dy1 66.6(8) . .
C241 C242 C243 Dy1 -116.7(12) . .
N1 Dy1 C243 C242 -73.7(9) . .
N2 Dy1 C243 C242 10.4(9) . .
C244 Dy1 C243 C242 1.0(15) . .
C248 Dy1 C243 C242 -26.1(7) . .
C258 Dy1 C243 C242 -125.7(15) . .
C1 Dy1 C243 C242 114.2(8) . .
C5 Dy1 C243 C242 112.5(10) . .
C3 Dy1 C243 C242 165.5(7) . .
C4A Dy1 C243 C242 143.5(8) . .
C2 Dy1 C243 C242 143.6(8) . .
C252 Dy1 C243 C242 -76.9(8) . .
C249 Dy1 C243 C242 -61.0(8) . .
N1 Dy1 C243 C255 41.6(11) . .
N2 Dy1 C243 C255 125.8(9) . .
C244 Dy1 C243 C255 116(2) . .
C248 Dy1 C243 C255 89.2(12) . .
C258 Dy1 C243 C255 -10.4(16) . .
C1 Dy1 C243 C255 -130.5(10) . .
C5 Dy1 C243 C255 -132.2(11) . .
C3 Dy1 C243 C255 -79.2(10) . .
C4A Dy1 C243 C255 -101.2(11) . .
C2 Dy1 C243 C255 -101.1(10) . .
C252 Dy1 C243 C255 38.4(9) . .
C249 Dy1 C243 C255 54.3(10) . .
N1 Dy1 C243 C239 165.1(13) . .
N2 Dy1 C243 C239 -110.8(14) . .
C244 Dy1 C243 C239 -120(2) . .
C248 Dy1 C243 C239 -147.3(17) . .
C258 Dy1 C243 C239 113(2) . .
C1 Dy1 C243 C239 -7.0(15) . .
C5 Dy1 C243 C239 -8.7(17) . .
C3 Dy1 C243 C239 44.3(15) . .
C4A Dy1 C243 C239 22.3(18) . .
C2 Dy1 C243 C239 22.4(15) . .
C252 Dy1 C243 C239 161.9(17) . .
C249 Dy1 C243 C239 177.8(16) . .
N1 Dy1 C244 C248 -24.8(10) . .
N2 Dy1 C244 C248 46.2(8) . .
C258 Dy1 C244 C248 -110.5(11) . .
C1 Dy1 C244 C248 148.1(8) . .
C5 Dy1 C244 C248 133.9(10) . .
C3 Dy1 C244 C248 -160.2(7) . .
C4A Dy1 C244 C248 164.6(9) . .
C2 Dy1 C244 C248 179.4(8) . .
C252 Dy1 C244 C248 -53.1(8) . .
C249 Dy1 C244 C248 -34.7(8) . .
N1 Dy1 C244 C258 85.7(9) . .
N2 Dy1 C244 C258 156.7(7) . .
C248 Dy1 C244 C258 110.5(11) . .
C1 Dy1 C244 C258 -101.4(8) . .
C5 Dy1 C244 C258 -115.6(9) . .
C3 Dy1 C244 C258 -49.7(9) . .
C4A Dy1 C244 C258 -84.8(11) . .
C2 Dy1 C244 C258 -70.1(8) . .
C252 Dy1 C244 C258 57.4(8) . .
C249 Dy1 C244 C258 75.8(8) . .
N1 Dy1 C244 C240 -147.5(16) . .
N2 Dy1 C244 C240 -76.5(17) . .
C248 Dy1 C244 C240 -123(2) . .
C258 Dy1 C244 C240 127(2) . .
C1 Dy1 C244 C240 25.4(17) . .
C5 Dy1 C244 C240 11(2) . .
C3 Dy1 C244 C240 77.1(17) . .
C4A Dy1 C244 C240 42(2) . .
C2 Dy1 C244 C240 56.7(17) . .
C252 Dy1 C244 C240 -175.8(19) . .
C249 Dy1 C244 C240 -157.4(18) . .
C243 C242 C247 C252 -1.1(13) . .
C241 C242 C247 C252 -177.9(11) . .
Dy1 C242 C247 C252 66.2(9) . .
C243 C242 C247 C246 172.2(12) . .
C241 C242 C247 C246 -5(2) . .
Dy1 C242 C247 C246 -120.5(13) . .
C243 C242 C247 Dy1 -67.3(8) . .
C241 C242 C247 Dy1 116.0(11) . .
N1 Dy1 C247 C252 74.7(8) . .
N2 Dy1 C247 C252 142.9(9) . .
C244 Dy1 C247 C252 -94.7(12) . .
C248 Dy1 C247 C252 -134(6) . .
C258 Dy1 C247 C252 -53.2(9) . .
C1 Dy1 C247 C252 -125.7(8) . .
C5 Dy1 C247 C252 172.3(10) . .
C3 Dy1 C247 C252 -29.0(13) . .
C4A Dy1 C247 C252 98(4) . .
C2 Dy1 C247 C252 -78.4(10) . .
C249 Dy1 C247 C252 24.0(11) . .
N1 Dy1 C247 C242 -168.6(10) . .
N2 Dy1 C247 C242 -100.4(10) . .
C244 Dy1 C247 C242 22.0(7) . .
C248 Dy1 C247 C242 -18(4) . .
C258 Dy1 C247 C242 63.5(9) . .
C1 Dy1 C247 C242 -9.1(15) . .
C5 Dy1 C247 C242 -71.0(17) . .
C3 Dy1 C247 C242 87.7(12) . .
C4A Dy1 C247 C242 -146(3) . .
C2 Dy1 C247 C242 38.3(14) . .
C252 Dy1 C247 C242 116.7(15) . .
C249 Dy1 C247 C242 141(2) . .
N1 Dy1 C247 C246 -44.4(14) . .
N2 Dy1 C247 C246 23.8(13) . .
C244 Dy1 C247 C246 146.2(19) . .
C248 Dy1 C247 C246 107(6) . .
C258 Dy1 C247 C246 -172.3(17) . .
C1 Dy1 C247 C246 115.1(12) . .
C5 Dy1 C247 C246 53.2(19) . .
C3 Dy1 C247 C246 -148.1(12) . .
C4A Dy1 C247 C246 -21(4) . .
C2 Dy1 C247 C246 162.5(11) . .
C252 Dy1 C247 C246 -119.1(17) . .
C249 Dy1 C247 C246 -95.1(18) . .
C258 C244 C248 C249 -0.6(14) . .
C240 C244 C248 C249 -175.6(12) . .
Dy1 C244 C248 C249 69.5(9) . .
C258 C244 C248 C245 172.2(13) . .
C240 C244 C248 C245 -3(2) . .
Dy1 C244 C248 C245 -117.7(14) . .
C258 C244 C248 Dy1 -70.1(8) . .
C240 C244 C248 Dy1 115.0(12) . .
N1 Dy1 C248 C249 44.6(11) . .
N2 Dy1 C248 C249 110.6(11) . .
C244 Dy1 C248 C249 -115.8(15) . .
C258 Dy1 C248 C249 -76.3(10) . .
C1 Dy1 C248 C249 -157.5(8) . .
C5 Dy1 C248 C249 155.9(9) . .
C3 Dy1 C248 C249 -77.8(14) . .
C4A Dy1 C248 C249 135(4) . .
C2 Dy1 C248 C249 -116.6(9) . .
C252 Dy1 C248 C249 -21.2(7) . .
N1 Dy1 C248 C244 160.3(8) . .
N2 Dy1 C248 C244 -133.6(8) . .
C258 Dy1 C248 C244 39.5(8) . .
C1 Dy1 C248 C244 -41.7(11) . .
C5 Dy1 C248 C244 -88.3(14) . .
C3 Dy1 C248 C244 37.9(13) . .
C4A Dy1 C248 C244 -110(4) . .
C2 Dy1 C248 C244 -0.8(11) . .
C252 Dy1 C248 C244 94.6(12) . .
C249 Dy1 C248 C244 115.8(15) . .
N1 Dy1 C248 C245 -75.9(15) . .
N2 Dy1 C248 C245 -9.8(14) . .
C244 Dy1 C248 C245 123.8(18) . .
C258 Dy1 C248 C245 163.3(17) . .
C1 Dy1 C248 C245 82.1(16) . .
C5 Dy1 C248 C245 35(2) . .
C3 Dy1 C248 C245 161.7(12) . .
C4A Dy1 C248 C245 14(5) . .
C2 Dy1 C248 C245 123.0(15) . .
C252 Dy1 C248 C245 -141.6(19) . .
C249 Dy1 C248 C245 -120(2) . .
C244 C248 C249 C253 0.9(14) . .
C245 C248 C249 C253 -172.4(12) . .
Dy1 C248 C249 C253 67.2(8) . .
C244 C248 C249 C250 175.4(11) . .
C245 C248 C249 C250 2.2(19) . .
Dy1 C248 C249 C250 -118.3(11) . .
C244 C248 C249 Dy1 -66.3(9) . .
C245 C248 C249 Dy1 120.4(13) . .
N1 Dy1 C249 C253 108.7(9) . .
N2 Dy1 C249 C253 176.5(9) . .
C244 Dy1 C249 C253 -79.4(9) . .
C248 Dy1 C249 C253 -117.1(16) . .
C258 Dy1 C249 C253 -37.6(10) . .
C1 Dy1 C249 C253 -73.0(13) . .
C5 Dy1 C249 C253 142(2) . .
C3 Dy1 C249 C253 22.7(11) . .
C4A Dy1 C249 C253 77.0(14) . .
C2 Dy1 C249 C253 -22.9(11) . .
C252 Dy1 C249 C253 -1.3(18) . .
N1 Dy1 C249 C248 -134.3(12) . .
N2 Dy1 C249 C248 -66.4(11) . .
C244 Dy1 C249 C248 37.7(11) . .
C258 Dy1 C249 C248 79.5(10) . .
C1 Dy1 C249 C248 44.0(15) . .
C5 Dy1 C249 C248 -101(3) . .
C3 Dy1 C249 C248 139.7(11) . .
C4A Dy1 C249 C248 -166.0(13) . .
C2 Dy1 C249 C248 94.1(12) . .
C252 Dy1 C249 C248 116(2) . .
N1 Dy1 C249 C250 -14.3(14) . .
N2 Dy1 C249 C250 53.5(14) . .
C244 Dy1 C249 C250 157.6(16) . .
C248 Dy1 C249 C250 119.9(19) . .
C258 Dy1 C249 C250 -160.6(17) . .
C1 Dy1 C249 C250 164.0(13) . .
C5 Dy1 C249 C250 19(3) . .
C3 Dy1 C249 C250 -100.3(14) . .
C4A Dy1 C249 C250 -46(2) . .
C2 Dy1 C249 C250 -145.9(13) . .
C252 Dy1 C249 C250 -124(3) . .
C242 C247 C252 C251 172.5(11) . .
C246 C247 C252 C251 -1(2) . .
Dy1 C247 C252 C251 -119.7(12) . .
C242 C247 C252 C255 1.4(14) . .
C246 C247 C252 C255 -172.2(12) . .
Dy1 C247 C252 C255 69.2(8) . .
C242 C247 C252 Dy1 -67.8(9) . .
C246 C247 C252 Dy1 118.6(12) . .
N1 Dy1 C252 C247 -102.8(9) . .
N2 Dy1 C252 C247 -37.6(9) . .
C244 Dy1 C252 C247 54.9(9) . .
C248 Dy1 C252 C247 11.1(13) . .
C258 Dy1 C252 C247 99.2(12) . .
C1 Dy1 C252 C247 95.8(10) . .
C5 Dy1 C252 C247 -159(3) . .
C3 Dy1 C252 C247 164.2(8) . .
C4A Dy1 C252 C247 -162.3(11) . .
C2 Dy1 C252 C247 127.3(8) . .
C249 Dy1 C252 C247 -35.3(17) . .
N1 Dy1 C252 C251 22.1(12) . .
N2 Dy1 C252 C251 87.2(12) . .
C244 Dy1 C252 C251 179.7(15) . .
C248 Dy1 C252 C251 136.0(16) . .
C258 Dy1 C252 C251 -136.0(16) . .
C1 Dy1 C252 C251 -139.4(10) . .
C5 Dy1 C252 C251 -34(4) . .
C3 Dy1 C252 C251 -71.0(13) . .
C4A Dy1 C252 C251 -37.5(18) . .
C2 Dy1 C252 C251 -107.9(12) . .
C249 Dy1 C252 C251 89(2) . .
N1 Dy1 C252 C255 144.7(8) . .
N2 Dy1 C252 C255 -150.1(7) . .
C244 Dy1 C252 C255 -57.6(8) . .
C248 Dy1 C252 C255 -101.4(12) . .
C258 Dy1 C252 C255 -13.4(10) . .
C1 Dy1 C252 C255 -16.7(12) . .
C5 Dy1 C252 C255 88(3) . .
C3 Dy1 C252 C255 51.6(9) . .
C4A Dy1 C252 C255 85.2(12) . .
C2 Dy1 C252 C255 14.8(9) . .
C249 Dy1 C252 C255 -148(2) . .
C248 C249 C253 C258 -0.8(13) . .
C250 C249 C253 C258 -175.2(11) . .
Dy1 C249 C253 C258 64.4(8) . .
C248 C249 C253 C254 176.5(12) . .
C250 C249 C253 C254 2.0(18) . .
Dy1 C249 C253 C254 -118.4(12) . .
C248 C249 C253 Dy1 -65.1(9) . .
C250 C249 C253 Dy1 120.4(11) . .
N1 Dy1 C253 C249 -67.2(9) . .
N2 Dy1 C253 C249 -4.0(10) . .
C244 Dy1 C253 C249 77.5(9) . .
C248 Dy1 C253 C249 35.7(10) . .
C258 Dy1 C253 C249 116.9(14) . .
C1 Dy1 C253 C249 143.1(8) . .
C5 Dy1 C253 C249 -158.9(12) . .
C3 Dy1 C253 C249 -163.7(8) . .
C4A Dy1 C253 C249 -142.0(10) . .
C2 Dy1 C253 C249 163.9(8) . .
C252 Dy1 C253 C249 1.3(18) . .
N1 Dy1 C253 C258 175.9(10) . .
N2 Dy1 C253 C258 -120.9(9) . .
C244 Dy1 C253 C258 -39.4(9) . .
C248 Dy1 C253 C258 -81.2(9) . .
C1 Dy1 C253 C258 26.2(11) . .
C5 Dy1 C253 C258 84.2(16) . .
C3 Dy1 C253 C258 79.4(10) . .
C4A Dy1 C253 C258 101.1(12) . .
C2 Dy1 C253 C258 47.0(10) . .
C252 Dy1 C253 C258 -116(2) . .
C249 Dy1 C253 C258 -116.9(14) . .
N1 Dy1 C253 C254 55.5(15) . .
N2 Dy1 C253 C254 118.8(15) . .
C244 Dy1 C253 C254 -159.8(18) . .
C248 Dy1 C253 C254 158.4(18) . .
C258 Dy1 C253 C254 -120.4(19) . .
C1 Dy1 C253 C254 -94.1(16) . .
C5 Dy1 C253 C254 -36(2) . .
C3 Dy1 C253 C254 -40.9(16) . .
C4A Dy1 C253 C254 -19.2(19) . .
C2 Dy1 C253 C254 -73.3(16) . .
C252 Dy1 C253 C254 124(3) . .
C249 Dy1 C253 C254 123(2) . .
C242 C243 C255 C252 0.4(12) . .
C239 C243 C255 C252 169.5(11) . .
Dy1 C243 C255 C252 -66.9(8) . .
C242 C243 C255 C256 -175.5(12) . .
C239 C243 C255 C256 -6.5(19) . .
Dy1 C243 C255 C256 117.1(13) . .
C242 C243 C255 Dy1 67.4(7) . .
C239 C243 C255 Dy1 -123.6(11) . .
C247 C252 C255 C243 -1.1(13) . .
C251 C252 C255 C243 -172.4(11) . .
Dy1 C252 C255 C243 68.5(7) . .
C247 C252 C255 C256 174.9(13) . .
C251 C252 C255 C256 4(2) . .
Dy1 C252 C255 C256 -115.4(13) . .
C247 C252 C255 Dy1 -69.6(8) . .
C251 C252 C255 Dy1 119.0(12) . .
N1 Dy1 C255 C243 -149.5(8) . .
N2 Dy1 C255 C243 -73.2(11) . .
C244 Dy1 C255 C243 -21.8(7) . .
C248 Dy1 C255 C243 -63.4(8) . .
C258 Dy1 C255 C243 19(3) . .
C1 Dy1 C255 C243 57.4(10) . .
C5 Dy1 C255 C243 83.0(12) . .
C3 Dy1 C255 C243 109.3(9) . .
C4A Dy1 C255 C243 113.4(10) . .
C2 Dy1 C255 C243 79.4(9) . .
C252 Dy1 C255 C243 -112.6(13) . .
C249 Dy1 C255 C243 -101.8(12) . .
N1 Dy1 C255 C252 -36.8(8) . .
N2 Dy1 C255 C252 39.4(9) . .
C244 Dy1 C255 C252 90.9(11) . .
C248 Dy1 C255 C252 49.3(9) . .
C258 Dy1 C255 C252 131(4) . .
C1 Dy1 C255 C252 170.1(7) . .
C5 Dy1 C255 C252 -164.3(9) . .
C3 Dy1 C255 C252 -138.1(8) . .
C4A Dy1 C255 C252 -134.0(9) . .
C2 Dy1 C255 C252 -167.9(8) . .
C249 Dy1 C255 C252 10.8(8) . .
N1 Dy1 C255 C256 85.6(13) . .
N2 Dy1 C255 C256 161.8(11) . .
C244 Dy1 C255 C256 -146.7(18) . .
C248 Dy1 C255 C256 171.7(16) . .
C258 Dy1 C255 C256 -106(4) . .
C1 Dy1 C255 C256 -67.5(13) . .
C5 Dy1 C255 C256 -41.9(17) . .
C3 Dy1 C255 C256 -15.7(13) . .
C4A Dy1 C255 C256 -11.6(16) . .
C2 Dy1 C255 C256 -45.5(13) . .
C252 Dy1 C255 C256 122.4(16) . .
C249 Dy1 C255 C256 133.2(15) . .
C248 C244 C258 C253 0.2(12) . .
C240 C244 C258 C253 174.9(12) . .
Dy1 C244 C258 C253 -69.6(8) . .
C248 C244 C258 C257 -167.0(14) . .
C240 C244 C258 C257 8(2) . .
Dy1 C244 C258 C257 123.3(14) . .
C248 C244 C258 Dy1 69.7(8) . .
C240 C244 C258 Dy1 -115.6(13) . .
C249 C253 C258 C244 0.3(12) . .
C254 C253 C258 C244 -176.9(11) . .
Dy1 C253 C258 C244 66.9(7) . .
C249 C253 C258 C257 168.2(13) . .
C254 C253 C258 C257 -9.0(19) . .
Dy1 C253 C258 C257 -125.2(14) . .
C249 C253 C258 Dy1 -66.5(8) . .
C254 C253 C258 Dy1 116.3(11) . .
N1 Dy1 C258 C244 -115.3(8) . .
N2 Dy1 C258 C244 -30.4(9) . .
C248 Dy1 C258 C244 -39.2(8) . .
C1 Dy1 C258 C244 87.7(8) . .
C5 Dy1 C258 C244 102.7(11) . .
C3 Dy1 C258 C244 140.1(7) . .
C4A Dy1 C258 C244 134.9(9) . .
C2 Dy1 C258 C244 112.3(8) . .
C252 Dy1 C258 C244 -90.4(10) . .
C249 Dy1 C258 C244 -77.3(8) . .
N1 Dy1 C258 C253 -4.7(11) . .
N2 Dy1 C258 C253 80.2(10) . .
C244 Dy1 C258 C253 110.6(12) . .
C248 Dy1 C258 C253 71.4(9) . .
C1 Dy1 C258 C253 -161.7(8) . .
C5 Dy1 C258 C253 -146.6(9) . .
C3 Dy1 C258 C253 -109.3(9) . .
C4A Dy1 C258 C253 -114.4(9) . .
C2 Dy1 C258 C253 -137.1(9) . .
C252 Dy1 C258 C253 20.2(6) . .
C249 Dy1 C258 C253 33.3(8) . .
N1 Dy1 C258 C257 118.6(18) . .
N2 Dy1 C258 C257 -156.5(18) . .
C244 Dy1 C258 C257 -126(2) . .
C248 Dy1 C258 C257 -165(2) . .
C1 Dy1 C258 C257 -38.3(19) . .
C5 Dy1 C258 C257 -23(2) . .
C3 Dy1 C258 C257 14.1(19) . .
C4A Dy1 C258 C257 9(2) . .
C2 Dy1 C258 C257 -13.7(19) . .
C252 Dy1 C258 C257 144(2) . .
C249 Dy1 C258 C257 157(2) . .
C32 C31 B1 C31 135.1(6) . 2_656
C36 C31 B1 C31 -48.3(4) . 2_656
C32 C31 B1 C25 14.3(7) . 2_656
C36 C31 B1 C25 -169.0(5) . 2_656
C32 C31 B1 C25 -104.0(5) . .
C36 C31 B1 C25 72.7(7) . .
C26 C25 B1 C31 157.6(5) . .
C30 C25 B1 C31 -22.2(7) . .
C26 C25 B1 C31 -81.0(7) . 2_656
C30 C25 B1 C31 99.2(6) . 2_656
C26 C25 B1 C25 38.2(4) . 2_656
C30 C25 B1 C25 -141.6(6) . 2_656

loop_
_platon_squeeze_void_nr
_platon_squeeze_void_average_x
_platon_squeeze_void_average_y
_platon_squeeze_void_average_z
_platon_squeeze_void_volume
_platon_squeeze_void_count_electrons
_platon_squeeze_void_content
1 -0.010 0.250 0.740 798 216 ' '
2 -0.131 0.750 0.119 798 216 ' '
